data_1551007
loop_
_publ_author_name
'Widenhoefer, Ross'
'Kim, Nana'

_publ_section_title
;
 Ionization of Gold (gamma-Methoxy)vinyl Complexes Generates Reactive Gold
 Vinyl Carbene Complexes
;
_journal_name_full 'Chemical Science'
_journal_paper_doi 10.1039/C9SC01574D
_journal_year 2019
_chemical_formula_moiety 'C49 H57 Au N3 O2, C F3 O3 S, 0.5(C4 H10 O)'
_chemical_formula_sum 'C52 H62 Au F3 N3 O5.5 S'
_chemical_formula_weight 1103.07
_chemical_name_common NK-7-165
_space_group_crystal_system triclinic
_space_group_IT_number 2
_space_group_name_Hall '-P 1'
_space_group_name_H-M_alt 'P -1'
_symmetry_space_group_name_Hall '-P 1'
_symmetry_space_group_name_H-M 'P -1'
_atom_sites_solution_hydrogens geom
_audit_block_doi 10.5517/ccdc.csd.cc21plt5
_audit_update_record
;
2019-02-16 deposited with the CCDC.    2019-05-09 downloaded from the CCDC.
;
_cell_angle_alpha 101.961(2)
_cell_angle_beta 107.748(2)
_cell_angle_gamma 90.828(2)
_cell_formula_units_Z 2
_cell_length_a 13.1945(7)
_cell_length_b 13.5726(7)
_cell_length_c 15.1490(8)
_cell_measurement_reflns_used 9832
_cell_measurement_temperature 100.(2)
_cell_measurement_theta_max 25.6241
_cell_measurement_theta_min 2.2483
_cell_volume 2518.9(2)
_computing_cell_refinement 'SAINT V8.38A (Bruker AXS Inc., 2017)'
_computing_data_collection 'Bruker Instrument Service v2013.12.0.0'
_computing_data_reduction 'SAINT V8.38A (Bruker AXS Inc., 2017)'
_computing_molecular_graphics 'shelXle (C.B. Huebschle, rev 833)'
_computing_structure_refinement 'SHELXL-2016/6 (Sheldrick, 2016)'
_computing_structure_solution 'SHELXT 2014/5 (Sheldrick, 2014)'
_diffrn_ambient_temperature 100.(2)
_diffrn_detector_area_resol_mean 8.3333
_diffrn_measured_fraction_theta_full 1.000
_diffrn_measured_fraction_theta_max 1.000
_diffrn_measurement_device_type 'Bruker-Nonius X8 Kappa APEX II'
_diffrn_measurement_method 'phi and omega scans'
_diffrn_radiation_monochromator graphite
_diffrn_radiation_type MoK\a
_diffrn_radiation_wavelength 0.71073
_diffrn_reflns_av_R_equivalents 0.0455
_diffrn_reflns_av_unetI/netI 0.0395
_diffrn_reflns_limit_h_max 18
_diffrn_reflns_limit_h_min -18
_diffrn_reflns_limit_k_max 18
_diffrn_reflns_limit_k_min -18
_diffrn_reflns_limit_l_max 20
_diffrn_reflns_limit_l_min -20
_diffrn_reflns_number 69873
_diffrn_reflns_theta_full 29.13
_diffrn_reflns_theta_max 29.13
_diffrn_reflns_theta_min 1.45
_diffrn_source 'fine-focus sealed tube'
_exptl_absorpt_coefficient_mu 3.022
_exptl_absorpt_correction_T_max 0.74
_exptl_absorpt_correction_T_min 0.67
_exptl_absorpt_correction_type multi-scan
_exptl_absorpt_process_details 'mu calculated'
_exptl_crystal_colour yellow
_exptl_crystal_density_diffrn 1.454
_exptl_crystal_density_method 'not measured'
_exptl_crystal_description block
_exptl_crystal_F_000 1122
_exptl_crystal_size_max 0.208
_exptl_crystal_size_mid 0.181
_exptl_crystal_size_min 0.108
_refine_diff_density_max 8.225
_refine_diff_density_min -2.062
_refine_ls_extinction_method none
_refine_ls_goodness_of_fit_ref 1.067
_refine_ls_hydrogen_treatment constr
_refine_ls_matrix_type full
_refine_ls_number_parameters 771
_refine_ls_number_reflns 13551
_refine_ls_number_restraints 172
_refine_ls_restrained_S_all 1.065
_refine_ls_R_factor_all 0.0591
_refine_ls_R_factor_gt 0.0464
_refine_ls_shift/su_max 0.001
_refine_ls_shift/su_mean 0.000
_refine_ls_structure_factor_coef Fsqd
_refine_ls_weighting_details 'w=1/[\s^2^(Fo^2^)+(0.0420P)^2^+12.3098P] where P=(Fo^2^+2Fc^2^)/3'
_refine_ls_weighting_scheme calc
_refine_ls_wR_factor_gt 0.1038
_refine_ls_wR_factor_ref 0.1100
_reflns_number_gt 11587
_reflns_number_total 13551
_reflns_threshold_expression 'I > 2\s(I)'
_cod_data_source_file c9sc01574d2.cif
_cod_data_source_block rds776
_cod_depositor_comments
;
The following automatic conversions were performed:

'_exptl_absorpt_correction_type' value 'Multi-Scan' changed to
'multi-scan' according to
/home/data/users/saulius/crontab/automatic-downloads/rss-feeds/RSC/lib/dictionaries/cif_core.dic
dictionary named 'cif_core.dic' version 2.4.2 from 2011-04-26.

Automatic conversion script
Id: cif_fix_values 4973 2017-02-22 13:04:09Z antanas 
;
_cod_original_formula_sum 'C52 H62 Au F3 N3 O5.50 S'
_cod_database_code 1551007

loop_
_space_group_symop_operation_xyz
'x, y, z'
'-x, -y, -z'

loop_
_atom_site_type_symbol
_atom_site_label
_atom_site_fract_x
_atom_site_fract_y
_atom_site_fract_z
_atom_site_U_iso_or_equiv
_atom_site_adp_type
_atom_site_calc_flag
_atom_site_refinement_flags_adp
_atom_site_refinement_flags_occupancy
_atom_site_refinement_flags_posn
_atom_site_occupancy
_atom_site_disorder_assembly
_atom_site_disorder_group
Au Au1 0.55123(2) 0.62500(2) 0.25760(2) 0.02140(5) Uani d . . . 1.0 . .
O O1 1.0108(3) 0.7218(3) 0.1268(3) 0.0397(9) Uani d . . . 1.0 . .
N N1 0.3395(3) 0.7094(3) 0.2404(2) 0.0186(7) Uani d . . . 1.0 . .
N N2 0.4514(3) 0.8254(2) 0.2419(2) 0.0172(7) Uani d . . . 1.0 . .
N N3 0.6239(4) 0.4144(3) 0.2670(3) 0.0275(8) Uani d . . . 1.0 . .
C C1 0.4425(3) 0.7272(3) 0.2455(3) 0.0172(8) Uani d . . . 1.0 . .
C C2 0.2848(4) 0.7950(3) 0.2327(3) 0.0223(8) Uani d . . . 1.0 . .
H H2 0.211755 0.801137 0.228011 0.027 Uiso calc U . R 1.0 . .
C C3 0.3552(3) 0.8678(3) 0.2333(3) 0.0201(8) Uani d . . . 1.0 . .
H H3 0.341549 0.93542 0.228627 0.024 Uiso calc U . R 1.0 . .
C C4 0.2981(4) 0.6117(3) 0.2431(4) 0.0302(10) Uani d . . . 1.0 . .
C C5 0.3063(5) 0.5933(4) 0.3325(5) 0.0435(14) Uani d . . . 1.0 . .
C C6 0.2700(7) 0.4965(5) 0.3339(7) 0.072(3) Uani d . . . 1.0 . .
H H6 0.27292 0.481277 0.393057 0.086 Uiso calc U . R 1.0 . .
C C7 0.2311(7) 0.4246(5) 0.2538(7) 0.075(3) Uani d . . . 1.0 . .
H H7 0.207356 0.359464 0.257179 0.09 Uiso calc U . R 1.0 . .
C C8 0.2252(6) 0.4439(4) 0.1676(6) 0.064(2) Uani d . . . 1.0 . .
H H8 0.198464 0.391351 0.112085 0.077 Uiso calc U . R 1.0 . .
C C9 0.2579(5) 0.5398(4) 0.1586(5) 0.0431(15) Uani d . . . 1.0 . .
C C10 0.3518(5) 0.6712(5) 0.4232(4) 0.0435(14) Uani d . . . 1.0 . .
H H10 0.367083 0.735811 0.405991 0.052 Uiso calc U . R 1.0 . .
C C11 0.4579(7) 0.6422(7) 0.4853(6) 0.074(2) Uani d . . . 1.0 . .
H H11A 0.446307 0.576961 0.500381 0.111 Uiso calc U . R 1.0 . .
H H11B 0.484947 0.694076 0.544369 0.111 Uiso calc U . R 1.0 . .
H H11C 0.510202 0.637051 0.450774 0.111 Uiso calc U . R 1.0 . .
C C12 0.2708(6) 0.6907(5) 0.4782(5) 0.0533(17) Uani d . . . 1.0 . .
H H12A 0.204823 0.71072 0.437571 0.08 Uiso calc U . R 1.0 . .
H H12B 0.300891 0.744823 0.53508 0.08 Uiso calc U . R 1.0 . .
H H12C 0.254998 0.628821 0.49714 0.08 Uiso calc U . R 1.0 . .
C C13 0.2521(5) 0.5610(5) 0.0640(4) 0.0491(17) Uani d . . . 1.0 . .
H H13 0.278453 0.633276 0.0745 0.059 Uiso calc U . R 1.0 . .
C C14 0.3247(6) 0.4945(7) 0.0187(6) 0.072(3) Uani d . . . 1.0 . .
H H14A 0.397722 0.504336 0.062947 0.108 Uiso calc U . R 1.0 . .
H H14B 0.324463 0.51355 -0.040348 0.108 Uiso calc U . R 1.0 . .
H H14C 0.298218 0.423344 0.004647 0.108 Uiso calc U . R 1.0 . .
C C15 0.1377(6) 0.5459(8) -0.0029(6) 0.085(3) Uani d . . . 1.0 . .
H H15A 0.112079 0.474402 -0.018233 0.127 Uiso calc U . R 1.0 . .
H H15B 0.135427 0.567108 -0.061486 0.127 Uiso calc U . R 1.0 . .
H H15C 0.092109 0.586615 0.027968 0.127 Uiso calc U . R 1.0 . .
C C16 0.5458(3) 0.8746(3) 0.2361(3) 0.0215(8) Uani d . . . 1.0 . .
C C17 0.5566(4) 0.8682(3) 0.1462(4) 0.0296(10) Uani d . . . 1.0 . .
C C18 0.6475(5) 0.9170(4) 0.1416(5) 0.0404(13) Uani d . . . 1.0 . .
H H18 0.656623 0.915158 0.081468 0.048 Uiso calc U . R 1.0 . .
C C19 0.7244(4) 0.9678(4) 0.2230(5) 0.0455(15) Uani d . . . 1.0 . .
H H19 0.786253 1.000345 0.218491 0.055 Uiso calc U . R 1.0 . .
C C20 0.7128(4) 0.9721(4) 0.3106(5) 0.0448(15) Uani d . . . 1.0 . .
H H20 0.767107 1.007394 0.365977 0.054 Uiso calc U . R 1.0 . .
C C21 0.6226(4) 0.9256(3) 0.3201(4) 0.0307(10) Uani d . . . 1.0 . .
C C22 0.4730(5) 0.8098(5) 0.0568(4) 0.0445(15) Uani d . . . 1.0 . .
H H22 0.4156 0.780824 0.076856 0.053 Uiso calc U . R 1.0 . .
C C23 0.5182(8) 0.7224(5) 0.0061(5) 0.067(2) Uani d . . . 1.0 . .
H H23A 0.572779 0.748231 -0.016943 0.101 Uiso calc U . R 1.0 . .
H H23B 0.460844 0.682613 -0.047886 0.101 Uiso calc U . R 1.0 . .
H H23C 0.550354 0.679443 0.050153 0.101 Uiso calc U . R 1.0 . .
C C24 0.4206(6) 0.8781(6) -0.0101(5) 0.0565(18) Uani d . . . 1.0 . .
H H24A 0.393338 0.93501 0.024814 0.085 Uiso calc U . R 1.0 . .
H H24B 0.3615 0.839298 -0.063003 0.085 Uiso calc U . R 1.0 . .
H H24C 0.473588 0.903851 -0.035026 0.085 Uiso calc U . R 1.0 . .
C C25 0.6111(5) 0.9277(4) 0.4165(4) 0.0460(15) Uani d . . . 1.0 . .
H H25 0.537708 0.898112 0.406994 0.055 Uiso calc U . R 1.0 . .
C C26 0.6922(9) 0.8621(5) 0.4684(5) 0.085(3) Uani d . . . 1.0 . .
H H26A 0.682158 0.79334 0.429111 0.127 Uiso calc U . R 1.0 . .
H H26B 0.681351 0.860081 0.529214 0.127 Uiso calc U . R 1.0 . .
H H26C 0.764818 0.890944 0.479994 0.127 Uiso calc U . R 1.0 . .
C C27 0.6251(6) 1.0351(5) 0.4769(5) 0.0573(18) Uani d . . . 1.0 . .
H H27A 0.696642 1.065637 0.486846 0.086 Uiso calc U . R 1.0 . .
H H27B 0.616436 1.033201 0.538522 0.086 Uiso calc U . R 1.0 . .
H H27C 0.571322 1.075525 0.444116 0.086 Uiso calc U . R 1.0 . .
C C28 0.6655(4) 0.5220(3) 0.2767(3) 0.0262(9) Uani d . . . 1.0 . .
H H28 0.704063 0.521897 0.229153 0.031 Uiso calc U . R 1.0 . .
C C29 0.7437(4) 0.5577(4) 0.3740(3) 0.0300(10) Uani d . . . 1.0 . .
H H29 0.72506 0.541801 0.42551 0.036 Uiso calc U . R 1.0 . .
C C30 0.8381(4) 0.6103(4) 0.3947(3) 0.0307(11) Uani d . . . 1.0 . .
C C31 0.6928(6) 0.3429(4) 0.2676(5) 0.0463(15) Uani d . . . 1.0 . .
H H31 0.765292 0.361597 0.275797 0.056 Uiso calc U . R 1.0 . .
C C32 0.6611(5) 0.2431(4) 0.2565(5) 0.0459(16) Uani d . . . 1.0 . .
H H32 0.710955 0.193394 0.256408 0.055 Uiso calc U . R 1.0 . .
C C33 0.5568(5) 0.2159(4) 0.2456(4) 0.0357(12) Uani d . . . 1.0 . .
H H33 0.533412 0.147129 0.237645 0.043 Uiso calc U . R 1.0 . .
C C34 0.4865(5) 0.2898(4) 0.2465(4) 0.0346(11) Uani d . . . 1.0 . .
H H34 0.414004 0.272839 0.239762 0.042 Uiso calc U . R 1.0 . .
C C35 0.5226(4) 0.3889(3) 0.2573(3) 0.0303(10) Uani d . . . 1.0 . .
H H35 0.474183 0.440023 0.257896 0.036 Uiso calc U . R 1.0 . .
C C41 0.8268(4) 0.7009(3) 0.2635(4) 0.0290(10) Uani d . . . 1.0 . .
H H41 0.762762 0.726635 0.27117 0.035 Uiso calc U . R 1.0 . .
C C36 0.8770(4) 0.6365(4) 0.3184(3) 0.0346(12) Uani d . . . 1.0 . .
C C37 0.9698(8) 0.6019(9) 0.3040(6) 0.107(5) Uani d . . . 1.0 . .
H H37 1.007061 0.557503 0.341182 0.129 Uiso calc U . R 1.0 . .
C C38 1.0106(7) 0.6285(8) 0.2387(6) 0.089(4) Uani d . . . 1.0 . .
H H38 1.073284 0.600746 0.229664 0.106 Uiso calc U . R 1.0 . .
C C39 0.9609(4) 0.6952(4) 0.1863(3) 0.0325(11) Uani d . . . 1.0 . .
C C40 0.8669(4) 0.7296(4) 0.1969(4) 0.0332(11) Uani d . . . 1.0 . .
H H40 0.829265 0.773063 0.158715 0.04 Uiso calc U . R 1.0 . .
C C42 0.9614(5) 0.7904(5) 0.0713(5) 0.0483(15) Uani d . . . 1.0 . .
H H42A 1.00429 0.803129 0.031621 0.072 Uiso calc U . R 1.0 . .
H H42B 0.955782 0.854089 0.113328 0.072 Uiso calc U . R 1.0 . .
H H42C 0.889797 0.761383 0.030614 0.072 Uiso calc U . R 1.0 . .
C C43 0.9139(18) 0.659(2) 0.4958(8) 0.022(4) Uani d . P D 0.543(4) A 1
C C44 0.9259(7) 0.6002(6) 0.5646(6) 0.0285(18) Uani d . P D 0.543(4) A 1
H H44 0.891593 0.533731 0.545695 0.034 Uiso calc U P R 0.543(4) A 1
C C45 0.9865(7) 0.6366(7) 0.6593(6) 0.0313(19) Uani d . P D 0.543(4) A 1
H H45 0.991508 0.596378 0.704616 0.038 Uiso calc U P R 0.543(4) A 1
C C46 1.0386(19) 0.731(3) 0.6864(8) 0.022(5) Uani d . P D 0.543(4) A 1
C C47 1.0319(7) 0.7896(7) 0.6181(6) 0.031(2) Uani d . P D 0.543(4) A 1
H H47 1.068672 0.854989 0.636593 0.037 Uiso calc U P R 0.543(4) A 1
C C48 0.9716(7) 0.7515(6) 0.5244(6) 0.0260(17) Uani d . P D 0.543(4) A 1
H H48 0.969862 0.790334 0.478584 0.031 Uiso calc U P R 0.543(4) A 1
O O2 1.1015(12) 0.7778(14) 0.7758(8) 0.029(3) Uani d . P D 0.543(4) A 1
C C49 1.1058(10) 0.7214(9) 0.8481(7) 0.046(3) Uani d . P D 0.543(4) A 1
H H49A 1.134768 0.656403 0.831909 0.068 Uiso calc U P R 0.543(4) A 1
H H49B 1.033781 0.709519 0.851355 0.068 Uiso calc U P R 0.543(4) A 1
H H49C 1.151964 0.760014 0.909796 0.068 Uiso calc U P R 0.543(4) A 1
C C43A 0.8970(18) 0.643(2) 0.4925(11) 0.021(4) Uani d . P D 0.457(4) A 2
C C44A 0.8544(7) 0.6873(7) 0.5647(6) 0.0187(18) Uani d . P D 0.457(4) A 2
H H44A 0.778977 0.685235 0.550481 0.022 Uiso calc U P R 0.457(4) A 2
C C45A 0.9181(7) 0.7340(7) 0.6558(6) 0.0211(19) Uani d . P D 0.457(4) A 2
H H45A 0.886851 0.759372 0.703867 0.025 Uiso calc U P R 0.457(4) A 2
C C46A 1.026(2) 0.743(4) 0.6753(11) 0.026(9) Uani d . P D 0.457(4) A 2
C C47A 1.0719(8) 0.6992(10) 0.6053(7) 0.036(3) Uani d . P D 0.457(4) A 2
H H47A 1.147339 0.701633 0.619606 0.043 Uiso calc U P R 0.457(4) A 2
C C48A 1.0062(7) 0.6526(9) 0.5157(7) 0.030(2) Uani d . P D 0.457(4) A 2
H H48A 1.037853 0.626333 0.468143 0.036 Uiso calc U P R 0.457(4) A 2
O O2A 1.0992(18) 0.784(3) 0.7609(10) 0.048(6) Uani d . P D 0.457(4) A 2
C C49A 1.0585(9) 0.8347(10) 0.8343(8) 0.036(3) Uani d . P D 0.457(4) A 2
H H49D 1.014449 0.887589 0.812007 0.054 Uiso calc U P R 0.457(4) A 2
H H49E 1.118247 0.865276 0.890946 0.054 Uiso calc U P R 0.457(4) A 2
H H49F 1.015107 0.785994 0.850079 0.054 Uiso calc U P R 0.457(4) A 2
S S1 0.7435(2) 0.89399(18) 0.8881(2) 0.0239(5) Uani d . P D 0.543(4) A 1
F F1 0.9272(6) 0.8746(7) 0.8593(6) 0.069(2) Uani d . P D 0.543(4) A 1
F F2 0.8510(6) 1.0036(6) 0.8174(7) 0.058(2) Uani d . P D 0.543(4) A 1
F F3 0.7917(8) 0.8464(7) 0.7331(5) 0.075(2) Uani d . P D 0.543(4) A 1
O O3 0.7421(6) 0.7934(5) 0.8967(6) 0.046(2) Uani d . P D 0.543(4) A 1
O O4 0.6454(8) 0.9276(11) 0.8332(9) 0.034(2) Uani d . P D 0.543(4) A 1
O O5 0.7925(10) 0.9659(8) 0.9743(7) 0.057(3) Uani d . P D 0.543(4) A 1
C C50 0.8318(9) 0.9036(8) 0.8183(8) 0.045(2) Uani d . P D 0.543(4) A 1
S S1A 0.7664(4) 0.9059(3) 0.8463(5) 0.0673(16) Uani d . P D 0.457(4) A 2
F F1A 0.8153(13) 0.9677(13) 1.0250(11) 0.099(5) Uani d . P D 0.457(4) A 2
F F2A 0.8219(6) 1.0839(5) 0.9539(6) 0.050(2) Uani d . P D 0.457(4) A 2
F F3A 0.9452(5) 0.9775(6) 0.9718(5) 0.0465(19) Uani d . P D 0.457(4) A 2
O O3A 0.7982(8) 0.8087(6) 0.8452(10) 0.069(4) Uani d . P D 0.457(4) A 2
O O4A 0.8077(15) 0.9497(15) 0.7763(12) 0.110(6) Uani d . P D 0.457(4) A 2
O O5A 0.6600(12) 0.9243(16) 0.829(2) 0.106(8) Uani d . P D 0.457(4) A 2
C C50A 0.8463(10) 0.9890(9) 0.9526(10) 0.052(3) Uani d . P D 0.457(4) A 2
O O1S 1.000(6) 1.012(2) 0.499(4) 0.041(4) Uani d . P . 0.5 B -1
C C1S 1.0206(10) 1.0307(9) 0.4220(10) 0.048(3) Uani d . P . 0.5 B -1
H H1SA 1.078312 1.085869 0.443013 0.057 Uiso calc U P R 0.5 B -1
H H1SB 0.956089 1.054004 0.380823 0.057 Uiso calc U P R 0.5 B -1
C C2S 1.054(3) 0.939(4) 0.365(3) 0.050(7) Uani d . P . 0.5 B -1
H H2SA 0.991062 0.891577 0.328188 0.075 Uiso calc U P R 0.5 B -1
H H2SB 1.105657 0.905035 0.407706 0.075 Uiso calc U P R 0.5 B -1
H H2SC 1.08673 0.959907 0.320814 0.075 Uiso calc U P R 0.5 B -1
C C3S 0.9663(10) 1.0931(9) 0.5553(10) 0.050(3) Uani d . P . 0.5 B -1
H H3SA 0.900912 1.116329 0.515289 0.06 Uiso calc U P R 0.5 B -1
H H3SB 1.022564 1.149793 0.578283 0.06 Uiso calc U P R 0.5 B -1
C C4S 0.945(4) 1.067(4) 0.635(4) 0.066(12) Uani d . P . 0.5 B -1
H H4SA 0.890111 1.010546 0.613078 0.099 Uiso calc U P R 0.5 B -1
H H4SB 0.919687 1.125762 0.67012 0.099 Uiso calc U P R 0.5 B -1
H H4SC 1.010567 1.048247 0.677232 0.099 Uiso calc U P R 0.5 B -1

loop_
_atom_site_aniso_label
_atom_site_aniso_U_11
_atom_site_aniso_U_22
_atom_site_aniso_U_33
_atom_site_aniso_U_12
_atom_site_aniso_U_13
_atom_site_aniso_U_23
Au1 0.02712(9) 0.01365(7) 0.02155(8) 0.00312(5) 0.00495(6) 0.00385(5)
O1 0.043(2) 0.048(2) 0.0307(19) 0.0128(18) 0.0134(17) 0.0106(17)
N1 0.0245(18) 0.0147(15) 0.0170(16) -0.0021(13) 0.0091(14) 0.0005(12)
N2 0.0180(17) 0.0132(15) 0.0194(16) -0.0010(12) 0.0054(13) 0.0021(12)
N3 0.045(2) 0.0181(17) 0.0258(19) 0.0100(16) 0.0175(18) 0.0081(15)
C1 0.021(2) 0.0130(17) 0.0158(18) -0.0001(14) 0.0040(15) 0.0026(14)
C2 0.023(2) 0.0190(19) 0.026(2) 0.0015(16) 0.0108(17) 0.0013(16)
C3 0.021(2) 0.0157(18) 0.024(2) 0.0024(15) 0.0088(17) 0.0028(15)
C4 0.037(3) 0.0144(19) 0.045(3) -0.0024(18) 0.025(2) 0.0017(19)
C5 0.063(4) 0.022(2) 0.067(4) 0.010(2) 0.046(3) 0.019(2)
C6 0.118(7) 0.026(3) 0.115(7) 0.013(4) 0.093(6) 0.028(4)
C7 0.102(6) 0.024(3) 0.134(8) -0.008(3) 0.096(6) 0.002(4)
C8 0.068(5) 0.024(3) 0.104(6) -0.018(3) 0.060(5) -0.025(3)
C9 0.040(3) 0.028(3) 0.061(4) -0.015(2) 0.034(3) -0.018(2)
C10 0.066(4) 0.041(3) 0.040(3) 0.016(3) 0.032(3) 0.022(2)
C11 0.082(6) 0.105(7) 0.054(4) 0.044(5) 0.033(4) 0.042(5)
C12 0.080(5) 0.052(4) 0.046(3) 0.018(3) 0.041(4) 0.020(3)
C13 0.038(3) 0.056(4) 0.039(3) -0.018(3) 0.017(3) -0.027(3)
C14 0.050(4) 0.092(6) 0.064(5) -0.014(4) 0.037(4) -0.035(4)
C15 0.041(4) 0.125(8) 0.055(4) -0.019(4) 0.011(3) -0.045(5)
C16 0.020(2) 0.0119(17) 0.034(2) 0.0008(15) 0.0102(18) 0.0047(16)
C17 0.032(3) 0.022(2) 0.042(3) 0.0019(18) 0.023(2) 0.0043(19)
C18 0.043(3) 0.028(2) 0.066(4) 0.006(2) 0.036(3) 0.015(3)
C19 0.026(3) 0.026(2) 0.092(5) 0.002(2) 0.025(3) 0.020(3)
C20 0.027(3) 0.024(2) 0.072(4) -0.009(2) -0.001(3) 0.012(3)
C21 0.026(2) 0.018(2) 0.042(3) -0.0044(17) 0.002(2) 0.0067(19)
C22 0.062(4) 0.043(3) 0.033(3) -0.017(3) 0.030(3) -0.003(2)
C23 0.126(7) 0.037(3) 0.039(3) 0.020(4) 0.028(4) 0.005(3)
C24 0.053(4) 0.063(4) 0.045(4) 0.016(3) 0.014(3) -0.007(3)
C25 0.061(4) 0.031(3) 0.029(3) -0.019(3) -0.005(3) 0.001(2)
C26 0.146(9) 0.038(4) 0.036(4) 0.003(4) -0.019(4) 0.002(3)
C27 0.060(4) 0.040(3) 0.053(4) -0.014(3) 0.004(3) -0.010(3)
C28 0.039(3) 0.018(2) 0.023(2) 0.0067(18) 0.0105(19) 0.0071(16)
C29 0.041(3) 0.029(2) 0.022(2) 0.017(2) 0.010(2) 0.0093(18)
C30 0.041(3) 0.033(2) 0.022(2) 0.020(2) 0.011(2) 0.0100(19)
C31 0.062(4) 0.025(2) 0.076(4) 0.017(3) 0.049(4) 0.022(3)
C32 0.067(4) 0.024(2) 0.073(4) 0.022(3) 0.051(4) 0.024(3)
C33 0.060(4) 0.018(2) 0.030(3) 0.004(2) 0.015(2) 0.0059(18)
C34 0.042(3) 0.022(2) 0.031(3) 0.000(2) 0.001(2) 0.0035(19)
C35 0.039(3) 0.018(2) 0.026(2) 0.0046(19) 0.001(2) 0.0022(17)
C41 0.016(2) 0.021(2) 0.047(3) -0.0003(16) 0.0037(19) 0.011(2)
C36 0.039(3) 0.043(3) 0.023(2) 0.023(2) 0.009(2) 0.009(2)
C37 0.125(8) 0.187(11) 0.083(6) 0.138(8) 0.082(6) 0.105(7)
C38 0.100(6) 0.154(9) 0.066(5) 0.107(7) 0.066(5) 0.078(6)
C39 0.038(3) 0.036(3) 0.021(2) 0.010(2) 0.008(2) 0.0016(19)
C40 0.024(2) 0.027(2) 0.045(3) 0.0005(18) 0.001(2) 0.015(2)
C42 0.054(4) 0.048(3) 0.052(4) 0.005(3) 0.021(3) 0.024(3)
C43 0.032(8) 0.019(9) 0.014(5) -0.006(5) 0.003(4) 0.007(4)
C44 0.025(4) 0.024(4) 0.037(5) -0.002(3) 0.007(4) 0.011(4)
C45 0.034(5) 0.033(5) 0.031(5) 0.003(4) 0.013(4) 0.013(4)
C46 0.019(7) 0.026(8) 0.021(7) 0.006(7) 0.008(6) 0.005(8)
C47 0.031(5) 0.025(4) 0.036(5) -0.004(3) 0.009(4) 0.007(4)
C48 0.024(4) 0.024(4) 0.030(4) -0.002(3) 0.005(3) 0.012(3)
O2 0.021(6) 0.031(5) 0.025(5) -0.004(4) 0.004(4) -0.010(5)
C49 0.050(7) 0.059(7) 0.026(5) 0.010(5) 0.010(5) 0.009(5)
C43A 0.020(8) 0.011(9) 0.033(8) 0.001(5) 0.009(5) 0.003(5)
C44A 0.015(4) 0.025(4) 0.019(4) 0.002(3) 0.009(3) 0.007(3)
C45A 0.023(5) 0.027(5) 0.015(4) -0.001(4) 0.008(3) 0.005(3)
C46A 0.020(9) 0.031(14) 0.020(7) 0.001(10) -0.004(5) 0.008(7)
C47A 0.016(5) 0.060(8) 0.025(5) 0.007(5) 0.003(4) -0.002(5)
C48A 0.011(5) 0.055(7) 0.018(4) 0.009(4) 0.001(4) 0.003(4)
O2A 0.038(9) 0.084(13) 0.020(6) 0.005(8) 0.006(6) 0.011(6)
C49A 0.032(6) 0.049(7) 0.024(5) -0.009(5) 0.012(4) -0.001(5)
S1 0.0181(11) 0.0146(9) 0.0380(13) -0.0029(7) 0.0049(9) 0.0101(9)
F1 0.049(4) 0.087(6) 0.082(5) 0.039(4) 0.029(4) 0.029(4)
F2 0.041(4) 0.061(5) 0.100(7) 0.017(3) 0.043(5) 0.048(4)
F3 0.099(7) 0.074(5) 0.048(4) 0.013(5) 0.019(4) 0.009(4)
O3 0.039(4) 0.027(3) 0.062(5) 0.001(3) -0.004(4) 0.020(3)
O4 0.021(4) 0.026(6) 0.054(5) 0.001(4) 0.004(3) 0.020(4)
O5 0.053(6) 0.047(5) 0.056(5) 0.000(4) 0.010(5) -0.011(5)
C50 0.039(5) 0.043(5) 0.060(5) 0.023(4) 0.024(4) 0.015(4)
S1A 0.040(2) 0.0228(17) 0.106(4) 0.0087(15) -0.011(3) -0.007(2)
F1A 0.101(11) 0.123(12) 0.117(9) 0.054(9) 0.074(10) 0.063(9)
F2A 0.050(5) 0.026(3) 0.061(5) -0.003(3) 0.009(4) -0.006(3)
F3A 0.029(3) 0.054(5) 0.050(4) 0.001(3) 0.006(3) 0.008(4)
O3A 0.036(5) 0.021(4) 0.123(10) 0.005(4) 0.000(6) -0.004(5)
O4A 0.135(16) 0.134(16) 0.083(10) 0.100(13) 0.043(11) 0.051(11)
O5A 0.030(6) 0.021(8) 0.24(2) -0.002(6) -0.004(8) 0.031(11)
C50A 0.035(5) 0.033(5) 0.084(7) -0.004(5) 0.020(5) 0.003(5)
O1S 0.054(4) 0.010(11) 0.046(3) -0.014(12) 0.002(3) 0.003(9)
C1S 0.034(6) 0.042(6) 0.062(7) -0.012(5) 0.006(5) 0.017(5)
C2S 0.037(17) 0.050(13) 0.048(13) -0.017(12) -0.003(12) 0.004(10)
C3S 0.041(7) 0.031(5) 0.064(7) -0.005(5) 0.005(5) -0.002(5)
C4S 0.08(3) 0.048(16) 0.056(16) -0.007(17) 0.013(19) -0.006(12)

loop_
_atom_type_symbol
_atom_type_description
_atom_type_scat_dispersion_real
_atom_type_scat_dispersion_imag
_atom_type_scat_source
C C 0.0033 0.0016 'International Tables Vol C Tables 4.2.6.8 and 6.1.1.4'
H H 0.0000 0.0000 'International Tables Vol C Tables 4.2.6.8 and 6.1.1.4'
Au Au -2.0133 8.8022 'International Tables Vol C Tables 4.2.6.8 and 6.1.1.4'
F F 0.0171 0.0103 'International Tables Vol C Tables 4.2.6.8 and 6.1.1.4'
N N 0.0061 0.0033 'International Tables Vol C Tables 4.2.6.8 and 6.1.1.4'
O O 0.0106 0.0060 'International Tables Vol C Tables 4.2.6.8 and 6.1.1.4'
S S 0.1246 0.1234 'International Tables Vol C Tables 4.2.6.8 and 6.1.1.4'

loop_
_geom_angle_atom_site_label_1
_geom_angle_atom_site_label_2
_geom_angle_atom_site_label_3
_geom_angle_site_symmetry_3
_geom_angle
C1 Au1 C28 . 177.42(17)
C39 O1 C42 . 117.2(4)
C1 N1 C2 . 111.2(3)
C1 N1 C4 . 121.5(4)
C2 N1 C4 . 127.3(4)
C1 N2 C3 . 111.2(3)
C1 N2 C16 . 123.5(3)
C3 N2 C16 . 124.9(3)
C35 N3 C31 . 119.6(4)
C35 N3 C28 . 122.7(4)
C31 N3 C28 . 117.7(4)
N2 C1 N1 . 104.4(3)
N2 C1 Au1 . 130.7(3)
N1 C1 Au1 . 124.9(3)
C3 C2 N1 . 106.4(4)
C3 C2 H2 . 126.8
N1 C2 H2 . 126.8
C2 C3 N2 . 106.8(4)
C2 C3 H3 . 126.6
N2 C3 H3 . 126.6
C9 C4 C5 . 123.7(5)
C9 C4 N1 . 118.9(5)
C5 C4 N1 . 117.3(4)
C6 C5 C4 . 116.5(6)
C6 C5 C10 . 120.5(6)
C4 C5 C10 . 123.0(5)
C7 C6 C5 . 121.6(7)
C7 C6 H6 . 119.2
C5 C6 H6 . 119.2
C6 C7 C8 . 120.8(6)
C6 C7 H7 . 119.6
C8 C7 H7 . 119.6
C7 C8 C9 . 121.7(6)
C7 C8 H8 . 119.1
C9 C8 H8 . 119.1
C4 C9 C8 . 115.6(6)
C4 C9 C13 . 122.6(5)
C8 C9 C13 . 121.8(5)
C5 C10 C12 . 111.3(6)
C5 C10 C11 . 111.5(6)
C12 C10 C11 . 111.3(5)
C5 C10 H10 . 107.5
C12 C10 H10 . 107.5
C11 C10 H10 . 107.5
C10 C11 H11A . 109.5
C10 C11 H11B . 109.5
H11A C11 H11B . 109.5
C10 C11 H11C . 109.5
H11A C11 H11C . 109.5
H11B C11 H11C . 109.5
C10 C12 H12A . 109.5
C10 C12 H12B . 109.5
H12A C12 H12B . 109.5
C10 C12 H12C . 109.5
H12A C12 H12C . 109.5
H12B C12 H12C . 109.5
C9 C13 C15 . 111.3(6)
C9 C13 C14 . 110.8(7)
C15 C13 C14 . 110.5(5)
C9 C13 H13 . 108.0
C15 C13 H13 . 108.0
C14 C13 H13 . 108.0
C13 C14 H14A . 109.5
C13 C14 H14B . 109.5
H14A C14 H14B . 109.5
C13 C14 H14C . 109.5
H14A C14 H14C . 109.5
H14B C14 H14C . 109.5
C13 C15 H15A . 109.5
C13 C15 H15B . 109.5
H15A C15 H15B . 109.5
C13 C15 H15C . 109.5
H15A C15 H15C . 109.5
H15B C15 H15C . 109.5
C17 C16 C21 . 123.1(4)
C17 C16 N2 . 118.0(4)
C21 C16 N2 . 118.9(4)
C18 C17 C16 . 117.5(5)
C18 C17 C22 . 121.0(5)
C16 C17 C22 . 121.6(4)
C19 C18 C17 . 120.8(6)
C19 C18 H18 . 119.6
C17 C18 H18 . 119.6
C20 C19 C18 . 120.8(5)
C20 C19 H19 . 119.6
C18 C19 H19 . 119.6
C19 C20 C21 . 121.2(5)
C19 C20 H20 . 119.4
C21 C20 H20 . 119.4
C16 C21 C20 . 116.7(5)
C16 C21 C25 . 122.0(4)
C20 C21 C25 . 121.3(5)
C23 C22 C17 . 111.5(6)
C23 C22 C24 . 111.1(5)
C17 C22 C24 . 112.1(5)
C23 C22 H22 . 107.3
C17 C22 H22 . 107.3
C24 C22 H22 . 107.3
C22 C23 H23A . 109.5
C22 C23 H23B . 109.5
H23A C23 H23B . 109.5
C22 C23 H23C . 109.5
H23A C23 H23C . 109.5
H23B C23 H23C . 109.5
C22 C24 H24A . 109.5
C22 C24 H24B . 109.5
H24A C24 H24B . 109.5
C22 C24 H24C . 109.5
H24A C24 H24C . 109.5
H24B C24 H24C . 109.5
C21 C25 C27 . 112.1(5)
C21 C25 C26 . 109.7(6)
C27 C25 C26 . 110.3(5)
C21 C25 H25 . 108.2
C27 C25 H25 . 108.2
C26 C25 H25 . 108.2
C25 C26 H26A . 109.5
C25 C26 H26B . 109.5
H26A C26 H26B . 109.5
C25 C26 H26C . 109.5
H26A C26 H26C . 109.5
H26B C26 H26C . 109.5
C25 C27 H27A . 109.5
C25 C27 H27B . 109.5
H27A C27 H27B . 109.5
C25 C27 H27C . 109.5
H27A C27 H27C . 109.5
H27B C27 H27C . 109.5
C29 C28 N3 . 108.3(4)
C29 C28 Au1 . 107.8(3)
N3 C28 Au1 . 115.6(3)
C29 C28 H28 . 108.3
N3 C28 H28 . 108.3
Au1 C28 H28 . 108.3
C30 C29 C28 . 125.5(5)
C30 C29 H29 . 117.2
C28 C29 H29 . 117.2
C29 C30 C43A . 116.4(8)
C29 C30 C36 . 121.6(5)
C43A C30 C36 . 122.0(8)
C29 C30 C43 . 126.1(7)
C36 C30 C43 . 112.1(7)
N3 C31 C32 . 121.5(6)
N3 C31 H31 . 119.3
C32 C31 H31 . 119.3
C33 C32 C31 . 119.5(5)
C33 C32 H32 . 120.3
C31 C32 H32 . 120.3
C32 C33 C34 . 118.9(5)
C32 C33 H33 . 120.6
C34 C33 H33 . 120.6
C33 C34 C35 . 119.2(5)
C33 C34 H34 . 120.4
C35 C34 H34 . 120.4
N3 C35 C34 . 121.3(5)
N3 C35 H35 . 119.3
C34 C35 H35 . 119.3
C36 C41 C40 . 122.0(5)
C36 C41 H41 . 119.0
C40 C41 H41 . 119.0
C41 C36 C37 . 116.2(5)
C41 C36 C30 . 122.2(5)
C37 C36 C30 . 121.4(5)
C38 C37 C36 . 123.0(6)
C38 C37 H37 . 118.5
C36 C37 H37 . 118.5
C37 C38 C39 . 120.0(6)
C37 C38 H38 . 120.0
C39 C38 H38 . 120.0
O1 C39 C38 . 115.8(5)
O1 C39 C40 . 125.5(5)
C38 C39 C40 . 118.7(5)
C39 C40 C41 . 120.0(5)
C39 C40 H40 . 120.0
C41 C40 H40 . 120.0
O1 C42 H42A . 109.5
O1 C42 H42B . 109.5
H42A C42 H42B . 109.5
O1 C42 H42C . 109.5
H42A C42 H42C . 109.5
H42B C42 H42C . 109.5
C48 C43 C44 . 117.1(10)
C48 C43 C30 . 126.8(15)
C44 C43 C30 . 116.0(15)
C45 C44 C43 . 122.1(10)
C45 C44 H44 . 119.0
C43 C44 H44 . 119.0
C46 C45 C44 . 119.3(11)
C46 C45 H45 . 120.4
C44 C45 H45 . 120.4
C45 C46 O2 . 127.(2)
C45 C46 C47 . 119.9(9)
O2 C46 C47 . 113.(2)
C48 C47 C46 . 119.7(10)
C48 C47 H47 . 120.1
C46 C47 H47 . 120.1
C43 C48 C47 . 121.7(9)
C43 C48 H48 . 119.1
C47 C48 H48 . 119.1
C46 O2 C49 . 114.5(18)
O2 C49 H49A . 109.5
O2 C49 H49B . 109.5
H49A C49 H49B . 109.5
O2 C49 H49C . 109.5
H49A C49 H49C . 109.5
H49B C49 H49C . 109.5
C48A C43A C44A . 116.0(12)
C48A C43A C30 . 117.0(14)
C44A C43A C30 . 125.(2)
C45A C44A C43A . 122.7(10)
C45A C44A H44A . 118.7
C43A C44A H44A . 118.7
C46A C45A C44A . 119.1(12)
C46A C45A H45A . 120.4
C44A C45A H45A . 120.4
O2A C46A C45A . 126.(2)
O2A C46A C47A . 113.(2)
C45A C46A C47A . 119.9(11)
C48A C47A C46A . 119.3(11)
C48A C47A H47A . 120.4
C46A C47A H47A . 120.4
C43A C48A C47A . 122.8(11)
C43A C48A H48A . 118.6
C47A C48A H48A . 118.6
C46A O2A C49A . 117.(2)
O2A C49A H49D . 109.5
O2A C49A H49E . 109.5
H49D C49A H49E . 109.5
O2A C49A H49F . 109.5
H49D C49A H49F . 109.5
H49E C49A H49F . 109.5
O3 S1 O5 . 114.9(6)
O3 S1 O4 . 117.4(7)
O5 S1 O4 . 111.1(8)
O3 S1 C50 . 105.3(5)
O5 S1 C50 . 103.4(6)
O4 S1 C50 . 102.7(6)
F3 C50 F1 . 108.9(9)
F3 C50 F2 . 112.9(10)
F1 C50 F2 . 104.7(9)
F3 C50 S1 . 110.0(8)
F1 C50 S1 . 110.5(8)
F2 C50 S1 . 109.7(7)
O5A S1A O3A . 121.0(10)
O5A S1A O4A . 107.7(13)
O3A S1A O4A . 108.5(9)
O5A S1A C50A . 110.3(12)
O3A S1A C50A . 109.3(7)
O4A S1A C50A . 97.5(9)
C50A F3A F3A 2_777 145.8(11)
F3A C50A F2A . 114.4(10)
F3A C50A F1A . 107.3(12)
F2A C50A F1A . 102.5(11)
F3A C50A S1A . 113.6(9)
F2A C50A S1A . 111.1(9)
F1A C50A S1A . 107.0(12)
C1S O1S C3S . 116.(2)
O1S C1S C2S . 113.(2)
O1S C1S H1SA . 109.1
C2S C1S H1SA . 109.1
O1S C1S H1SB . 109.1
C2S C1S H1SB . 109.1
H1SA C1S H1SB . 107.8
C1S C2S H2SA . 109.5
C1S C2S H2SB . 109.5
H2SA C2S H2SB . 109.5
C1S C2S H2SC . 109.5
H2SA C2S H2SC . 109.5
H2SB C2S H2SC . 109.5
O1S C3S C4S . 113.(3)
O1S C3S H3SA . 109.0
C4S C3S H3SA . 109.0
O1S C3S H3SB . 109.0
C4S C3S H3SB . 109.0
H3SA C3S H3SB . 107.8
C3S C4S H4SA . 109.5
C3S C4S H4SB . 109.5
H4SA C4S H4SB . 109.5
C3S C4S H4SC . 109.5
H4SA C4S H4SC . 109.5
H4SB C4S H4SC . 109.5

loop_
_geom_bond_atom_site_label_1
_geom_bond_atom_site_label_2
_geom_bond_site_symmetry_2
_geom_bond_distance
Au1 C1 . 2.005(4)
Au1 C28 . 2.067(5)
O1 C39 . 1.365(7)
O1 C42 . 1.416(7)
N1 C1 . 1.353(5)
N1 C2 . 1.384(5)
N1 C4 . 1.440(5)
N2 C1 . 1.349(5)
N2 C3 . 1.383(5)
N2 C16 . 1.439(5)
N3 C35 . 1.332(7)
N3 C31 . 1.339(6)
N3 C28 . 1.516(6)
C2 C3 . 1.344(6)
C2 H2 . 0.95
C3 H3 . 0.95
C4 C9 . 1.387(7)
C4 C5 . 1.401(8)
C5 C6 . 1.398(7)
C5 C10 . 1.497(9)
C6 C7 . 1.344(12)
C6 H6 . 0.95
C7 C8 . 1.364(12)
C7 H7 . 0.95
C8 C9 . 1.412(8)
C8 H8 . 0.95
C9 C13 . 1.500(9)
C10 C12 . 1.539(8)
C10 C11 . 1.539(10)
C10 H10 . 1.0
C11 H11A . 0.98
C11 H11B . 0.98
C11 H11C . 0.98
C12 H12A . 0.98
C12 H12B . 0.98
C12 H12C . 0.98
C13 C15 . 1.523(9)
C13 C14 . 1.540(9)
C13 H13 . 1.0
C14 H14A . 0.98
C14 H14B . 0.98
C14 H14C . 0.98
C15 H15A . 0.98
C15 H15B . 0.98
C15 H15C . 0.98
C16 C17 . 1.397(7)
C16 C21 . 1.397(6)
C17 C18 . 1.389(7)
C17 C22 . 1.516(8)
C18 C19 . 1.375(9)
C18 H18 . 0.95
C19 C20 . 1.371(10)
C19 H19 . 0.95
C20 C21 . 1.398(7)
C20 H20 . 0.95
C21 C25 . 1.509(8)
C22 C23 . 1.509(9)
C22 C24 . 1.532(10)
C22 H22 . 1.0
C23 H23A . 0.98
C23 H23B . 0.98
C23 H23C . 0.98
C24 H24A . 0.98
C24 H24B . 0.98
C24 H24C . 0.98
C25 C27 . 1.528(8)
C25 C26 . 1.537(10)
C25 H25 . 1.0
C26 H26A . 0.98
C26 H26B . 0.98
C26 H26C . 0.98
C27 H27A . 0.98
C27 H27B . 0.98
C27 H27C . 0.98
C28 C29 . 1.495(7)
C28 H28 . 1.0
C29 C30 . 1.342(8)
C29 H29 . 0.95
C30 C43A . 1.418(16)
C30 C36 . 1.502(7)
C30 C43 . 1.552(13)
C31 C32 . 1.372(7)
C31 H31 . 0.95
C32 C33 . 1.371(9)
C32 H32 . 0.95
C33 C34 . 1.377(7)
C33 H33 . 0.95
C34 C35 . 1.380(7)
C34 H34 . 0.95
C35 H35 . 0.95
C41 C36 . 1.369(7)
C41 C40 . 1.390(7)
C41 H41 . 0.95
C36 C37 . 1.381(8)
C37 C38 . 1.364(10)
C37 H37 . 0.95
C38 C39 . 1.371(8)
C38 H38 . 0.95
C39 C40 . 1.375(7)
C40 H40 . 0.95
C42 H42A . 0.98
C42 H42B . 0.98
C42 H42C . 0.98
C43 C48 . 1.38(2)
C43 C44 . 1.41(2)
C44 C45 . 1.392(11)
C44 H44 . 0.95
C45 C46 . 1.36(3)
C45 H45 . 0.95
C46 O2 . 1.368(11)
C46 C47 . 1.42(3)
C47 C48 . 1.382(11)
C47 H47 . 0.95
C48 H48 . 0.95
O2 C49 . 1.45(2)
C49 H49A . 0.98
C49 H49B . 0.98
C49 H49C . 0.98
C43A C48A . 1.37(2)
C43A C44A . 1.41(2)
C44A C45A . 1.388(11)
C44A H44A . 0.95
C45A C46A . 1.36(3)
C45A H45A . 0.95
C46A O2A . 1.359(14)
C46A C47A . 1.41(3)
C47A C48A . 1.380(12)
C47A H47A . 0.95
C48A H48A . 0.95
O2A C49A . 1.43(2)
C49A H49D . 0.98
C49A H49E . 0.98
C49A H49F . 0.98
S1 O3 . 1.398(7)
S1 O5 . 1.420(9)
S1 O4 . 1.447(10)
S1 C50 . 1.815(10)
F1 C50 . 1.328(12)
F2 C50 . 1.380(12)
F3 C50 . 1.305(13)
S1A O5A . 1.383(15)
S1A O3A . 1.388(8)
S1A O4A . 1.542(15)
S1A C50A . 1.776(12)
F1A C50A . 1.363(16)
F2A C50A . 1.330(13)
F3A C50A . 1.267(13)
F3A F3A 2_777 1.484(14)
O1S C1S . 1.35(4)
O1S C3S . 1.41(3)
C1S C2S . 1.52(6)
C1S H1SA . 0.99
C1S H1SB . 0.99
C2S H2SA . 0.98
C2S H2SB . 0.98
C2S H2SC . 0.98
C3S C4S . 1.43(6)
C3S H3SA . 0.99
C3S H3SB . 0.99
C4S H4SA . 0.98
C4S H4SB . 0.98
C4S H4SC . 0.98

loop_
_geom_torsion_atom_site_label_1
_geom_torsion_atom_site_label_2
_geom_torsion_atom_site_label_3
_geom_torsion_atom_site_label_4
_geom_torsion_site_symmetry_1
_geom_torsion
C3 N2 C1 N1 . -0.9(4)
C16 N2 C1 N1 . -173.9(4)
C3 N2 C1 Au1 . -180.0(3)
C16 N2 C1 Au1 . 7.0(6)
C2 N1 C1 N2 . 0.6(4)
C4 N1 C1 N2 . -179.4(4)
C2 N1 C1 Au1 . 179.8(3)
C4 N1 C1 Au1 . -0.3(6)
C1 N1 C2 C3 . -0.2(5)
C4 N1 C2 C3 . 179.9(4)
N1 C2 C3 N2 . -0.4(5)
C1 N2 C3 C2 . 0.8(5)
C16 N2 C3 C2 . 173.7(4)
C1 N1 C4 C9 . -87.5(6)
C2 N1 C4 C9 . 92.5(6)
C1 N1 C4 C5 . 89.1(5)
C2 N1 C4 C5 . -90.9(6)
C9 C4 C5 C6 . -0.8(9)
N1 C4 C5 C6 . -177.3(6)
C9 C4 C5 C10 . 178.9(6)
N1 C4 C5 C10 . 2.4(8)
C4 C5 C6 C7 . 1.2(11)
C10 C5 C6 C7 . -178.5(7)
C5 C6 C7 C8 . -0.3(13)
C6 C7 C8 C9 . -1.0(12)
C5 C4 C9 C8 . -0.4(9)
N1 C4 C9 C8 . 176.0(5)
C5 C4 C9 C13 . -178.7(6)
N1 C4 C9 C13 . -2.3(8)
C7 C8 C9 C4 . 1.3(10)
C7 C8 C9 C13 . 179.6(7)
C6 C5 C10 C12 . -58.0(8)
C4 C5 C10 C12 . 122.3(6)
C6 C5 C10 C11 . 66.9(8)
C4 C5 C10 C11 . -112.7(7)
C4 C9 C13 C15 . -120.7(7)
C8 C9 C13 C15 . 61.0(9)
C4 C9 C13 C14 . 115.8(6)
C8 C9 C13 C14 . -62.4(8)
C1 N2 C16 C17 . 86.3(5)
C3 N2 C16 C17 . -85.8(5)
C1 N2 C16 C21 . -93.1(5)
C3 N2 C16 C21 . 94.8(5)
C21 C16 C17 C18 . -1.3(7)
N2 C16 C17 C18 . 179.3(4)
C21 C16 C17 C22 . 178.3(5)
N2 C16 C17 C22 . -1.1(7)
C16 C17 C18 C19 . 1.1(8)
C22 C17 C18 C19 . -178.4(5)
C17 C18 C19 C20 . -0.4(8)
C18 C19 C20 C21 . -0.3(8)
C17 C16 C21 C20 . 0.6(7)
N2 C16 C21 C20 . 180.0(4)
C17 C16 C21 C25 . -177.5(5)
N2 C16 C21 C25 . 1.9(7)
C19 C20 C21 C16 . 0.2(8)
C19 C20 C21 C25 . 178.3(5)
C18 C17 C22 C23 . 62.3(7)
C16 C17 C22 C23 . -117.2(6)
C18 C17 C22 C24 . -63.0(7)
C16 C17 C22 C24 . 117.5(5)
C16 C21 C25 C27 . -128.4(6)
C20 C21 C25 C27 . 53.7(8)
C16 C21 C25 C26 . 108.8(6)
C20 C21 C25 C26 . -69.2(7)
C35 N3 C28 C29 . 113.9(5)
C31 N3 C28 C29 . -66.7(6)
C35 N3 C28 Au1 . -7.2(6)
C31 N3 C28 Au1 . 172.3(4)
N3 C28 C29 C30 . 136.8(5)
Au1 C28 C29 C30 . -97.5(5)
C28 C29 C30 C43A . 175.9(17)
C28 C29 C30 C36 . -2.0(7)
C28 C29 C30 C43 . 172.2(17)
C35 N3 C31 C32 . 1.3(9)
C28 N3 C31 C32 . -178.2(5)
N3 C31 C32 C33 . -0.7(10)
C31 C32 C33 C34 . -0.3(9)
C32 C33 C34 C35 . 0.6(8)
C31 N3 C35 C34 . -0.9(7)
C28 N3 C35 C34 . 178.5(4)
C33 C34 C35 N3 . -0.1(8)
C40 C41 C36 C37 . 0.1(10)
C40 C41 C36 C30 . 176.0(5)
C29 C30 C36 C41 . 66.0(7)
C43A C30 C36 C41 . -111.8(19)
C43 C30 C36 C41 . -109.0(15)
C29 C30 C36 C37 . -118.3(8)
C43A C30 C36 C37 . 64.(2)
C43 C30 C36 C37 . 66.7(17)
C41 C36 C37 C38 . -0.5(16)
C30 C36 C37 C38 . -176.4(10)
C36 C37 C38 C39 . 2.3(18)
C42 O1 C39 C38 . 179.8(7)
C42 O1 C39 C40 . -0.1(8)
C37 C38 C39 O1 . 176.3(9)
C37 C38 C39 C40 . -3.7(14)
O1 C39 C40 C41 . -176.7(5)
C38 C39 C40 C41 . 3.4(9)
C36 C41 C40 C39 . -1.6(8)
C29 C30 C43 C48 . -140.0(17)
C36 C30 C43 C48 . 35.(3)
C29 C30 C43 C44 . 41.(3)
C36 C30 C43 C44 . -144.0(15)
C48 C43 C44 C45 . 5.(3)
C30 C43 C44 C45 . -176.2(13)
C43 C44 C45 C46 . -2.(3)
C44 C45 C46 O2 . -180.(2)
C44 C45 C46 C47 . -1.(4)
C45 C46 C47 C48 . 1.(4)
O2 C46 C47 C48 . 179.6(18)
C44 C43 C48 C47 . -5.(3)
C30 C43 C48 C47 . 176.1(17)
C46 C47 C48 C43 . 3.(3)
C45 C46 O2 C49 . -4.(4)
C47 C46 O2 C49 . 177.3(19)
C29 C30 C43A C48A . 150.5(18)
C36 C30 C43A C48A . -32.(3)
C29 C30 C43A C44A . -45.(3)
C36 C30 C43A C44A . 132.8(17)
C48A C43A C44A C45A . -3.(3)
C30 C43A C44A C45A . -167.9(17)
C43A C44A C45A C46A . 4.(3)
C44A C45A C46A O2A . -178.(4)
C44A C45A C46A C47A . -4.(5)
O2A C46A C47A C48A . 178.(3)
C45A C46A C47A C48A . 4.(5)
C44A C43A C48A C47A . 3.(3)
C30 C43A C48A C47A . 168.8(17)
C46A C47A C48A C43A . -3.(3)
C45A C46A O2A C49A . -9.(6)
C47A C46A O2A C49A . 177.(3)
O3 S1 C50 F3 . 64.0(9)
O5 S1 C50 F3 . -175.1(9)
O4 S1 C50 F3 . -59.5(10)
O3 S1 C50 F1 . -56.3(9)
O5 S1 C50 F1 . 64.6(9)
O4 S1 C50 F1 . -179.7(9)
O3 S1 C50 F2 . -171.3(8)
O5 S1 C50 F2 . -50.3(10)
O4 S1 C50 F2 . 65.3(10)
F3A F3A C50A F2A 2_777 34.(3)
F3A F3A C50A F1A 2_777 -79.(2)
F3A F3A C50A S1A 2_777 163.2(15)
O5A S1A C50A F3A . -178.6(14)
O3A S1A C50A F3A . 46.0(13)
O4A S1A C50A F3A . -66.6(12)
O5A S1A C50A F2A . -47.9(15)
O3A S1A C50A F2A . 176.7(10)
O4A S1A C50A F2A . 64.1(11)
O5A S1A C50A F1A . 63.2(15)
O3A S1A C50A F1A . -72.1(12)
O4A S1A C50A F1A . 175.2(10)
C3S O1S C1S C2S . -179.(4)
C1S O1S C3S C4S . 180.(4)
